data_7701517
loop_
_publ_author_name
'Krajewski, Sebastian M.'
'Crossman, Aaron S.'
'Akturk, Eser S.'
'Suhrbier, Tim'
'Scappaticci, Steven J.'
'Staab, Maxwell W.'
'Marshak, Michael P.'

_publ_section_title
;
 Sterically encumbered \b-diketonates and base metal catalysis.
;
_journal_issue 28
_journal_name_full 'Dalton transactions (Cambridge, England : 2003)'
_journal_page_first 10714
_journal_page_last 10722
_journal_paper_doi 10.1039/c9dt02293g
_journal_volume 48
_journal_year 2019
_chemical_formula_moiety 'C62 H70 O4 Zn'
_chemical_formula_sum 'C62 H70 O4 Zn'
_chemical_formula_weight 944.55
_chemical_name_common Zn(Aracac)2
_space_group_crystal_system triclinic
_space_group_IT_number 2
_space_group_name_Hall '-P 1'
_space_group_name_H-M_alt 'P -1'
_atom_sites_solution_hydrogens geom
_atom_sites_solution_primary dual
_audit_creation_date 2018-05-23
_audit_creation_method
;
Olex2 1.2
(compiled 2018.05.18 svn.r3508 for OlexSys, GUI svn.r5497)
;
_audit_update_record
;
2018-09-18 deposited with the CCDC.	2019-06-24 downloaded from the CCDC.
;
_cell_angle_alpha 91.169(7)
_cell_angle_beta 108.967(5)
_cell_angle_gamma 114.344(5)
_cell_formula_units_Z 2
_cell_length_a 12.0940(15)
_cell_length_b 14.0590(17)
_cell_length_c 18.544(3)
_cell_measurement_reflns_used 9938
_cell_measurement_temperature 121(2)
_cell_measurement_theta_max 30.378
_cell_measurement_theta_min 2.898
_cell_volume 2672.7(7)
_computing_cell_refinement 'SAINT v8.37A (Bruker, 2015)'
_computing_data_reduction 'SAINT v8.37A (Bruker, 2015)'
_computing_molecular_graphics 'Olex2 (Dolomanov et al., 2009)'
_computing_publication_material 'Olex2 (Dolomanov et al., 2009)'
_computing_structure_refinement 'XL (Sheldrick, 2008)'
_computing_structure_solution 'XT (Sheldrick, 2015)'
_diffrn_ambient_temperature 121.58
_diffrn_measured_fraction_theta_full 0.998
_diffrn_measured_fraction_theta_max 0.994
_diffrn_measurement_device_type 'Bruker APEX-II CCD'
_diffrn_measurement_method '\f and \w scans'
_diffrn_radiation_type MoK\a
_diffrn_radiation_wavelength 0.71073
_diffrn_reflns_av_R_equivalents 0.0432
_diffrn_reflns_av_unetI/netI 0.0357
_diffrn_reflns_Laue_measured_fraction_full 0.998
_diffrn_reflns_Laue_measured_fraction_max 0.994
_diffrn_reflns_limit_h_max 16
_diffrn_reflns_limit_h_min -16
_diffrn_reflns_limit_k_max 18
_diffrn_reflns_limit_k_min -18
_diffrn_reflns_limit_l_max 25
_diffrn_reflns_limit_l_min -25
_diffrn_reflns_number 86937
_diffrn_reflns_point_group_measured_fraction_full 0.998
_diffrn_reflns_point_group_measured_fraction_max 0.994
_diffrn_reflns_theta_full 25.242
_diffrn_reflns_theta_max 28.700
_diffrn_reflns_theta_min 2.478
_diffrn_standards_number 0
_exptl_absorpt_coefficient_mu 0.505
_exptl_absorpt_correction_T_max 0.7462
_exptl_absorpt_correction_T_min 0.6926
_exptl_absorpt_correction_type multi-scan
_exptl_absorpt_process_details
'SADABS-2014/5 (Bruker,2014/5) was used for absorption correction. wR2(int) was 0.0585 before and 0.0526 after correction. The Ratio of minimum to maximum transmission is 0.9282. The \l/2 correction factor is Not present.'
_exptl_crystal_colour colourless
_exptl_crystal_colour_primary colourless
_exptl_crystal_density_diffrn 1.174
_exptl_crystal_description Plate
_exptl_crystal_F_000 1008
_exptl_crystal_size_max 0.525
_exptl_crystal_size_mid 0.294
_exptl_crystal_size_min 0.163
_refine_diff_density_max 0.363
_refine_diff_density_min -0.387
_refine_diff_density_rms 0.053
_refine_ls_extinction_coef 0.0029(4)
_refine_ls_extinction_expression Fc^*^=kFc[1+0.001xFc^2^\l^3^/sin(2\q)]^-1/4^
_refine_ls_extinction_method 'SHELXL-2014/7 (Sheldrick 2014'
_refine_ls_goodness_of_fit_ref 1.031
_refine_ls_hydrogen_treatment constr
_refine_ls_matrix_type full
_refine_ls_number_parameters 623
_refine_ls_number_reflns 13722
_refine_ls_number_restraints 0
_refine_ls_restrained_S_all 1.031
_refine_ls_R_factor_all 0.0572
_refine_ls_R_factor_gt 0.0391
_refine_ls_shift/su_max 0.001
_refine_ls_shift/su_mean 0.000
_refine_ls_structure_factor_coef Fsqd
_refine_ls_weighting_details 'w=1/[\s^2^(Fo^2^)+(0.0360P)^2^+1.6720P] where P=(Fo^2^+2Fc^2^)/3'
_refine_ls_weighting_scheme calc
_refine_ls_wR_factor_gt 0.0865
_refine_ls_wR_factor_ref 0.0941
_reflns_Friedel_coverage 0.000
_reflns_number_gt 11079
_reflns_number_total 13722
_reflns_threshold_expression 'I > 2\s(I)'
_cod_data_source_file c9dt02293g2.cif
_cod_data_source_block Znaracac2
_cod_original_cell_volume 2672.7(6)
_cod_database_code 7701517
_shelx_shelxl_version_number 2014/7
_shelx_space_group_comment
;
The symmetry employed for this shelxl refinement is uniquely defined
by the following loop, which should always be used as a source of
symmetry information in preference to the above space-group names.
They are only intended as comments.
;
_shelx_estimated_absorpt_t_max 0.922
_shelx_estimated_absorpt_t_min 0.777
_olex2_refinement_description
;
1. Fixed Uiso
 At 1.2 times of:
  All C(H) groups
 At 1.5 times of:
  All C(H,H,H) groups
2.a Aromatic/amide H refined with riding coordinates:
 C23(H23), C21(H21), C42(H42), C61(H61), C6(H6), C2(H2), C48(H48), C63(H63),
 C8(H8), C54(H54), C52(H52), C46(H46), C47(H47), C7(H7), C14(H14), C12(H12)
2.b Idealised Me refined as rotating group:
 C27(H27A,H27B,H27C), C69(H69A,H69B,H69C), C31(H31A,H31B,H31C), C65(H65A,H65B,
 H65C), C71(H71A,H71B,H71C), C67(H67A,H67B,H67C), C25(H25A,H25B,H25C), C58(H58A,
 H58B,H58C), C26(H26A,H26B,H26C), C70(H70A,H70B,H70C), C29(H29A,H29B,H29C),
 C56(H56A,H56B,H56C), C30(H30A,H30B,H30C), C18(H18A,H18B,H18C), C16(H16A,H16B,
 H16C), C66(H66A,H66B,H66C), C17(H17A,H17B,H17C), C57(H57A,H57B,H57C)
;
_olex2_submission_special_instructions 'No special instructions were received'

loop_
_space_group_symop_operation_xyz
'x, y, z'
'-x, -y, -z'

loop_
_atom_site_label
_atom_site_type_symbol
_atom_site_fract_x
_atom_site_fract_y
_atom_site_fract_z
_atom_site_U_iso_or_equiv
_atom_site_adp_type
_atom_site_occupancy
_atom_site_site_symmetry_order
_atom_site_calc_flag
_atom_site_refinement_flags_posn
Zn1 Zn 0.57176(2) 0.52197(2) 0.70993(2) 0.01768(6) Uani 1 1 d .
O1 O 0.73885(10) 0.64380(8) 0.74218(6) 0.0194(2) Uani 1 1 d .
O3 O 0.48221(11) 0.43425(8) 0.60855(6) 0.0225(2) Uani 1 1 d .
O4 O 0.55449(10) 0.40687(8) 0.76747(6) 0.0197(2) Uani 1 1 d .
O2 O 0.47565(10) 0.59526(8) 0.72977(6) 0.0203(2) Uani 1 1 d .
C41 C 0.42557(14) 0.33312(12) 0.59661(9) 0.0181(3) Uani 1 1 d .
C43 C 0.49149(14) 0.30960(12) 0.73423(9) 0.0173(3) Uani 1 1 d .
C23 C 0.70725(16) 0.69244(13) 0.99743(9) 0.0229(3) Uani 1 1 d .
H23 H 0.7080 0.6295 1.0148 0.027 Uiso 1 1 calc R
C1 C 0.75674(14) 0.73766(12) 0.76389(8) 0.0167(3) Uani 1 1 d .
C19 C 0.59214(15) 0.77868(12) 0.91629(9) 0.0205(3) Uani 1 1 d .
C24 C 0.59336(15) 0.68635(12) 0.94223(9) 0.0207(3) Uani 1 1 d .
C5 C 0.47384(15) 0.77331(12) 0.85272(10) 0.0222(3) Uani 1 1 d .
C9 C 0.33396(15) 0.73022(13) 0.71610(10) 0.0233(3) Uani 1 1 d .
C68 C 0.33444(15) 0.28087(13) 0.51283(9) 0.0220(3) Uani 1 1 d .
C27 C 0.47354(16) 0.58091(13) 0.91268(10) 0.0268(4) Uani 1 1 d .
H27A H 0.4980 0.5238 0.9276 0.040 Uiso 1 1 calc GR
H27B H 0.4344 0.5702 0.8561 0.040 Uiso 1 1 calc GR
H27C H 0.4103 0.5803 0.9352 0.040 Uiso 1 1 calc GR
C49 C 0.59098(16) 0.23731(12) 0.84631(9) 0.0212(3) Uani 1 1 d .
C55 C 0.79558(15) 0.40883(13) 0.89549(9) 0.0220(3) Uani 1 1 d .
C22 C 0.82004(16) 0.78771(13) 1.02804(10) 0.0244(3) Uani 1 1 d .
C4 C 0.44528(14) 0.73571(12) 0.77512(9) 0.0198(3) Uani 1 1 d .
C3 C 0.53084(14) 0.69449(12) 0.75555(9) 0.0173(3) Uani 1 1 d .
C21 C 0.81507(16) 0.87887(13) 1.00332(10) 0.0251(3) Uani 1 1 d .
H21 H 0.8904 0.9450 1.0247 0.030 Uiso 1 1 calc R
C50 C 0.72329(15) 0.30941(13) 0.84699(9) 0.0201(3) Uani 1 1 d .
C42 C 0.43423(15) 0.27142(12) 0.65480(9) 0.0199(3) Uani 1 1 d .
H42 H 0.3977 0.1969 0.6385 0.024 Uiso 1 1 calc R
C59 C 0.22937(15) 0.15417(12) 0.72942(9) 0.0204(3) Uani 1 1 d .
C28 C 0.89902(15) 0.82171(13) 0.78946(9) 0.0216(3) Uani 1 1 d .
C45 C 0.35370(16) 0.16123(12) 0.78749(9) 0.0221(3) Uani 1 1 d .
C20 C 0.70348(16) 0.87653(13) 0.94838(10) 0.0228(3) Uani 1 1 d .
C44 C 0.47754(15) 0.23236(12) 0.78941(9) 0.0189(3) Uani 1 1 d .
C60 C 0.15242(15) 0.06810(12) 0.66712(9) 0.0211(3) Uani 1 1 d .
C62 C -0.00797(16) 0.13710(14) 0.62358(10) 0.0271(4) Uani 1 1 d .
C61 C 0.03509(16) 0.06124(13) 0.61556(10) 0.0245(3) Uani 1 1 d .
H61 H -0.0171 0.0030 0.5736 0.029 Uiso 1 1 calc R
C6 C 0.38805(17) 0.80324(14) 0.87070(11) 0.0295(4) Uani 1 1 d .
H6 H 0.4056 0.8279 0.9232 0.035 Uiso 1 1 calc R
C2 C 0.66045(14) 0.76492(12) 0.76844(9) 0.0190(3) Uani 1 1 d .
H2 H 0.6851 0.8383 0.7815 0.023 Uiso 1 1 calc R
C10 C 0.30481(15) 0.69504(14) 0.63246(10) 0.0246(3) Uani 1 1 d .
C69 C 0.38983(19) 0.34544(15) 0.45688(10) 0.0342(4) Uani 1 1 d .
H69A H 0.3984 0.4174 0.4664 0.051 Uiso 1 1 calc GR
H69B H 0.3309 0.3114 0.4034 0.051 Uiso 1 1 calc GR
H69C H 0.4757 0.3489 0.4649 0.051 Uiso 1 1 calc GR
C48 C 0.57836(17) 0.17146(14) 0.90119(10) 0.0288(4) Uani 1 1 d .
H48 H 0.6544 0.1739 0.9397 0.035 Uiso 1 1 calc R
C63 C 0.07025(16) 0.22143(13) 0.68516(10) 0.0253(3) Uani 1 1 d .
H63 H 0.0423 0.2740 0.6914 0.030 Uiso 1 1 calc R
C51 C 0.77370(17) 0.27774(14) 0.79820(10) 0.0260(4) Uani 1 1 d .
C31 C 0.95415(16) 0.80901(15) 0.72856(10) 0.0280(4) Uani 1 1 d .
H31A H 0.9443 0.7364 0.7209 0.042 Uiso 1 1 calc GR
H31B H 1.0468 0.8592 0.7462 0.042 Uiso 1 1 calc GR
H31C H 0.9067 0.8233 0.6795 0.042 Uiso 1 1 calc GR
C64 C 0.18829(15) 0.23162(13) 0.73816(9) 0.0222(3) Uani 1 1 d .
C65 C 0.19690(17) -0.01429(13) 0.65393(11) 0.0269(4) Uani 1 1 d .
H65A H 0.2702 0.0171 0.6363 0.040 Uiso 1 1 calc GR
H65B H 0.1248 -0.0742 0.6145 0.040 Uiso 1 1 calc GR
H65C H 0.2246 -0.0392 0.7025 0.040 Uiso 1 1 calc GR
C15 C 0.21714(16) 0.59069(14) 0.59565(10) 0.0265(4) Uani 1 1 d .
C71 C 0.31075(19) 0.16638(14) 0.49292(10) 0.0325(4) Uani 1 1 d .
H71A H 0.3946 0.1641 0.5046 0.049 Uiso 1 1 calc GR
H71B H 0.2582 0.1392 0.4377 0.049 Uiso 1 1 calc GR
H71C H 0.2643 0.1224 0.5237 0.049 Uiso 1 1 calc GR
C8 C 0.25136(16) 0.76196(14) 0.73648(11) 0.0296(4) Uani 1 1 d .
H8 H 0.1759 0.7591 0.6972 0.036 Uiso 1 1 calc R
C54 C 0.91581(16) 0.47633(15) 0.89238(10) 0.0285(4) Uani 1 1 d .
H54 H 0.9651 0.5439 0.9253 0.034 Uiso 1 1 calc R
C67 C 0.26963(18) 0.32660(14) 0.80278(11) 0.0311(4) Uani 1 1 d .
H67A H 0.3079 0.3044 0.8506 0.047 Uiso 1 1 calc GR
H67B H 0.2144 0.3577 0.8108 0.047 Uiso 1 1 calc GR
H67C H 0.3394 0.3794 0.7890 0.047 Uiso 1 1 calc GR
C52 C 0.89439(18) 0.34816(17) 0.79741(10) 0.0320(4) Uani 1 1 d .
H52 H 0.9290 0.3268 0.7644 0.038 Uiso 1 1 calc R
C46 C 0.34556(17) 0.09716(14) 0.84411(10) 0.0301(4) Uani 1 1 d .
H46 H 0.2624 0.0493 0.8438 0.036 Uiso 1 1 calc R
C47 C 0.45691(19) 0.10258(15) 0.90047(11) 0.0345(4) Uani 1 1 d .
H47 H 0.4500 0.0589 0.9388 0.041 Uiso 1 1 calc R
C25 C 0.70398(18) 0.97795(14) 0.92362(12) 0.0325(4) Uani 1 1 d .
H25A H 0.6864 0.9726 0.8679 0.049 Uiso 1 1 calc GR
H25B H 0.7895 1.0374 0.9520 0.049 Uiso 1 1 calc GR
H25C H 0.6365 0.9899 0.9348 0.049 Uiso 1 1 calc GR
C58 C 0.74253(18) 0.44498(16) 0.94779(11) 0.0341(4) Uani 1 1 d .
H58A H 0.6679 0.4563 0.9163 0.051 Uiso 1 1 calc GR
H58B H 0.8106 0.5115 0.9823 0.051 Uiso 1 1 calc GR
H58C H 0.7146 0.3907 0.9788 0.051 Uiso 1 1 calc GR
C11 C 0.36375(17) 0.76868(16) 0.59044(12) 0.0334(4) Uani 1 1 d .
C26 C 0.94292(17) 0.79076(16) 1.08615(11) 0.0347(4) Uani 1 1 d .
H26A H 0.9467 0.8073 1.1388 0.052 Uiso 1 1 calc GR
H26B H 1.0190 0.8455 1.0788 0.052 Uiso 1 1 calc GR
H26C H 0.9428 0.7215 1.0787 0.052 Uiso 1 1 calc GR
C7 C 0.27769(17) 0.79744(15) 0.81297(12) 0.0337(4) Uani 1 1 d .
H7 H 0.2198 0.8179 0.8259 0.040 Uiso 1 1 calc R
C14 C 0.19069(18) 0.56070(17) 0.51756(11) 0.0347(4) Uani 1 1 d .
H14 H 0.1302 0.4899 0.4925 0.042 Uiso 1 1 calc R
C70 C 0.20482(18) 0.28253(17) 0.50574(11) 0.0363(4) Uani 1 1 d .
H70A H 0.1704 0.2413 0.5420 0.054 Uiso 1 1 calc GR
H70B H 0.1418 0.2514 0.4527 0.054 Uiso 1 1 calc GR
H70C H 0.2197 0.3560 0.5180 0.054 Uiso 1 1 calc GR
C29 C 0.97348(17) 0.79978(17) 0.86645(10) 0.0356(4) Uani 1 1 d .
H29A H 0.9371 0.8070 0.9053 0.053 Uiso 1 1 calc GR
H29B H 1.0658 0.8508 0.8844 0.053 Uiso 1 1 calc GR
H29C H 0.9650 0.7276 0.8589 0.053 Uiso 1 1 calc GR
C53 C 0.96570(17) 0.44803(17) 0.84280(11) 0.0335(4) Uani 1 1 d .
C12 C 0.33449(19) 0.7342(2) 0.51254(12) 0.0431(5) Uani 1 1 d .
H12 H 0.3743 0.7838 0.4840 0.052 Uiso 1 1 calc R
C56 C 0.6995(2) 0.17006(16) 0.74651(12) 0.0418(5) Uani 1 1 d .
H56A H 0.6679 0.1155 0.7766 0.063 Uiso 1 1 calc GR
H56B H 0.7572 0.1561 0.7257 0.063 Uiso 1 1 calc GR
H56C H 0.6251 0.1687 0.7037 0.063 Uiso 1 1 calc GR
C30 C 0.91520(18) 0.93523(15) 0.80055(15) 0.0425(5) Uani 1 1 d .
H30A H 0.8627 0.9475 0.7523 0.064 Uiso 1 1 calc GR
H30B H 1.0072 0.9851 0.8142 0.064 Uiso 1 1 calc GR
H30C H 0.8860 0.9459 0.8422 0.064 Uiso 1 1 calc GR
C13 C 0.25018(19) 0.6313(2) 0.47529(11) 0.0427(5) Uani 1 1 d .
C18 C 0.15288(18) 0.50977(15) 0.63914(11) 0.0337(4) Uani 1 1 d .
H18A H 0.2196 0.4994 0.6805 0.051 Uiso 1 1 calc GR
H18B H 0.0923 0.4423 0.6034 0.051 Uiso 1 1 calc GR
H18C H 0.1048 0.5349 0.6618 0.051 Uiso 1 1 calc GR
C16 C 0.4577(2) 0.88233(17) 0.62792(15) 0.0484(6) Uani 1 1 d .
H16A H 0.4221 0.9098 0.6592 0.073 Uiso 1 1 calc GR
H16B H 0.4706 0.9252 0.5877 0.073 Uiso 1 1 calc GR
H16C H 0.5414 0.8859 0.6613 0.073 Uiso 1 1 calc GR
C66 C -0.13472(19) 0.12980(18) 0.56687(13) 0.0428(5) Uani 1 1 d .
H66A H -0.1586 0.0857 0.5176 0.064 Uiso 1 1 calc GR
H66B H -0.1242 0.2011 0.5582 0.064 Uiso 1 1 calc GR
H66C H -0.2036 0.0979 0.5880 0.064 Uiso 1 1 calc GR
C17 C 0.2235(2) 0.5950(3) 0.39152(13) 0.0669(8) Uani 1 1 d .
H17A H 0.2295 0.5279 0.3863 0.100 Uiso 1 1 calc GR
H17B H 0.2880 0.6489 0.3747 0.100 Uiso 1 1 calc GR
H17C H 0.1358 0.5846 0.3593 0.100 Uiso 1 1 calc GR
C57 C 1.0932(2) 0.5248(2) 0.83761(14) 0.0587(7) Uani 1 1 d .
H57A H 1.0766 0.5467 0.7869 0.088 Uiso 1 1 calc GR
H57B H 1.1507 0.4903 0.8441 0.088 Uiso 1 1 calc GR
H57C H 1.1351 0.5873 0.8785 0.088 Uiso 1 1 calc GR

loop_
_atom_site_aniso_label
_atom_site_aniso_U_11
_atom_site_aniso_U_22
_atom_site_aniso_U_33
_atom_site_aniso_U_23
_atom_site_aniso_U_13
_atom_site_aniso_U_12
Zn1 0.01812(9) 0.01380(9) 0.01909(10) 0.00287(6) 0.00648(7) 0.00545(7)
O1 0.0162(5) 0.0175(5) 0.0237(6) 0.0016(4) 0.0075(4) 0.0066(4)
O3 0.0272(6) 0.0159(5) 0.0171(5) 0.0033(4) 0.0064(4) 0.0042(5)
O4 0.0214(5) 0.0151(5) 0.0180(5) 0.0028(4) 0.0041(4) 0.0062(4)
O2 0.0154(5) 0.0167(5) 0.0257(6) 0.0028(4) 0.0053(4) 0.0058(4)
C41 0.0169(7) 0.0177(7) 0.0173(7) 0.0027(6) 0.0072(6) 0.0047(6)
C43 0.0146(7) 0.0173(7) 0.0197(7) 0.0047(6) 0.0061(6) 0.0067(6)
C23 0.0261(8) 0.0209(8) 0.0215(8) 0.0044(6) 0.0094(6) 0.0096(7)
C1 0.0159(7) 0.0175(7) 0.0137(7) 0.0025(5) 0.0042(5) 0.0055(6)
C19 0.0173(7) 0.0197(8) 0.0233(8) -0.0007(6) 0.0081(6) 0.0069(6)
C24 0.0202(7) 0.0194(8) 0.0198(8) -0.0001(6) 0.0085(6) 0.0055(6)
C5 0.0174(7) 0.0176(7) 0.0304(9) 0.0027(6) 0.0080(6) 0.0072(6)
C9 0.0173(7) 0.0197(8) 0.0327(9) 0.0082(7) 0.0079(7) 0.0088(6)
C68 0.0212(7) 0.0207(8) 0.0156(7) 0.0019(6) 0.0046(6) 0.0032(6)
C27 0.0240(8) 0.0206(8) 0.0283(9) 0.0039(7) 0.0082(7) 0.0039(7)
C49 0.0246(8) 0.0178(7) 0.0193(8) 0.0041(6) 0.0056(6) 0.0094(6)
C55 0.0192(7) 0.0256(8) 0.0198(8) 0.0043(6) 0.0041(6) 0.0109(7)
C22 0.0213(8) 0.0260(8) 0.0215(8) 0.0010(6) 0.0063(6) 0.0079(7)
C4 0.0153(7) 0.0149(7) 0.0291(8) 0.0055(6) 0.0082(6) 0.0066(6)
C3 0.0164(7) 0.0186(7) 0.0172(7) 0.0053(6) 0.0043(6) 0.0094(6)
C21 0.0216(8) 0.0208(8) 0.0251(8) -0.0020(6) 0.0067(7) 0.0039(7)
C50 0.0203(7) 0.0236(8) 0.0180(7) 0.0080(6) 0.0045(6) 0.0129(6)
C42 0.0207(7) 0.0150(7) 0.0193(8) 0.0027(6) 0.0059(6) 0.0046(6)
C59 0.0180(7) 0.0188(7) 0.0206(8) 0.0057(6) 0.0085(6) 0.0033(6)
C28 0.0144(7) 0.0220(8) 0.0241(8) -0.0008(6) 0.0062(6) 0.0049(6)
C45 0.0228(8) 0.0177(8) 0.0204(8) 0.0038(6) 0.0064(6) 0.0053(6)
C20 0.0221(8) 0.0184(8) 0.0271(8) -0.0002(6) 0.0100(7) 0.0076(6)
C44 0.0218(7) 0.0160(7) 0.0176(7) 0.0045(6) 0.0066(6) 0.0074(6)
C60 0.0199(7) 0.0155(7) 0.0246(8) 0.0040(6) 0.0104(6) 0.0031(6)
C62 0.0212(8) 0.0282(9) 0.0278(9) 0.0023(7) 0.0070(7) 0.0087(7)
C61 0.0211(8) 0.0201(8) 0.0249(8) -0.0005(6) 0.0064(6) 0.0039(6)
C6 0.0236(8) 0.0276(9) 0.0373(10) -0.0019(7) 0.0116(7) 0.0114(7)
C2 0.0180(7) 0.0154(7) 0.0232(8) 0.0031(6) 0.0072(6) 0.0072(6)
C10 0.0170(7) 0.0325(9) 0.0300(9) 0.0150(7) 0.0081(6) 0.0160(7)
C69 0.0354(10) 0.0337(10) 0.0171(8) 0.0056(7) 0.0069(7) 0.0020(8)
C48 0.0298(9) 0.0254(9) 0.0237(9) 0.0098(7) 0.0029(7) 0.0105(7)
C63 0.0251(8) 0.0239(8) 0.0294(9) 0.0029(7) 0.0126(7) 0.0112(7)
C51 0.0332(9) 0.0326(9) 0.0208(8) 0.0080(7) 0.0084(7) 0.0237(8)
C31 0.0182(8) 0.0326(9) 0.0265(9) 0.0027(7) 0.0097(7) 0.0039(7)
C64 0.0222(8) 0.0195(8) 0.0224(8) 0.0018(6) 0.0114(6) 0.0044(6)
C65 0.0262(8) 0.0184(8) 0.0340(9) 0.0048(7) 0.0117(7) 0.0074(7)
C15 0.0193(8) 0.0366(10) 0.0246(8) 0.0110(7) 0.0052(6) 0.0154(7)
C71 0.0355(10) 0.0246(9) 0.0231(9) -0.0033(7) 0.0030(7) 0.0062(8)
C8 0.0178(8) 0.0278(9) 0.0436(11) 0.0078(8) 0.0076(7) 0.0132(7)
C54 0.0218(8) 0.0296(9) 0.0255(9) 0.0064(7) 0.0030(7) 0.0075(7)
C67 0.0302(9) 0.0275(9) 0.0296(9) -0.0061(7) 0.0117(7) 0.0070(8)
C52 0.0335(9) 0.0546(12) 0.0249(9) 0.0162(8) 0.0153(7) 0.0311(9)
C46 0.0279(9) 0.0248(9) 0.0286(9) 0.0110(7) 0.0103(7) 0.0031(7)
C47 0.0377(10) 0.0288(9) 0.0280(9) 0.0168(8) 0.0091(8) 0.0082(8)
C25 0.0291(9) 0.0189(8) 0.0440(11) 0.0006(7) 0.0087(8) 0.0092(7)
C58 0.0296(9) 0.0393(11) 0.0284(9) -0.0061(8) 0.0063(7) 0.0143(8)
C11 0.0230(8) 0.0425(11) 0.0445(11) 0.0264(9) 0.0146(8) 0.0210(8)
C26 0.0257(9) 0.0354(10) 0.0319(10) 0.0064(8) 0.0013(7) 0.0104(8)
C7 0.0248(9) 0.0344(10) 0.0491(12) 0.0028(9) 0.0159(8) 0.0181(8)
C14 0.0254(9) 0.0516(12) 0.0248(9) 0.0070(8) 0.0025(7) 0.0201(9)
C70 0.0253(9) 0.0491(12) 0.0270(9) 0.0018(8) 0.0036(7) 0.0145(9)
C29 0.0188(8) 0.0548(12) 0.0217(9) 0.0017(8) 0.0026(7) 0.0097(8)
C53 0.0208(8) 0.0516(12) 0.0285(9) 0.0189(9) 0.0082(7) 0.0166(8)
C12 0.0292(10) 0.0730(16) 0.0433(12) 0.0389(11) 0.0192(9) 0.0316(11)
C56 0.0602(14) 0.0380(11) 0.0377(11) 0.0021(9) 0.0193(10) 0.0305(11)
C30 0.0213(9) 0.0211(9) 0.0752(15) -0.0062(9) 0.0175(9) 0.0010(7)
C13 0.0282(10) 0.0812(17) 0.0273(10) 0.0216(10) 0.0097(8) 0.0319(11)
C18 0.0267(9) 0.0318(10) 0.0289(9) 0.0056(8) 0.0047(7) 0.0045(8)
C16 0.0363(11) 0.0408(12) 0.0756(16) 0.0342(12) 0.0270(11) 0.0181(10)
C66 0.0306(10) 0.0462(12) 0.0440(12) -0.0031(10) -0.0007(9) 0.0215(9)
C17 0.0426(13) 0.130(3) 0.0295(12) 0.0218(14) 0.0142(10) 0.0381(16)
C57 0.0274(10) 0.0878(19) 0.0476(14) 0.0208(13) 0.0177(10) 0.0098(12)

loop_
_atom_type_symbol
_atom_type_description
_atom_type_scat_dispersion_real
_atom_type_scat_dispersion_imag
_atom_type_scat_source
C C 0.0033 0.0016 'International Tables Vol C Tables 4.2.6.8 and 6.1.1.4'
H H 0.0000 0.0000 'International Tables Vol C Tables 4.2.6.8 and 6.1.1.4'
O O 0.0106 0.0060 'International Tables Vol C Tables 4.2.6.8 and 6.1.1.4'
Zn Zn 0.2839 1.4301 'International Tables Vol C Tables 4.2.6.8 and 6.1.1.4'

loop_
_geom_angle_atom_site_label_1
_geom_angle_atom_site_label_2
_geom_angle_atom_site_label_3
_geom_angle
O1 Zn1 O3 124.70(5)
O1 Zn1 O4 117.89(5)
O1 Zn1 O2 96.78(5)
O3 Zn1 O4 96.17(5)
O3 Zn1 O2 111.35(5)
O4 Zn1 O2 110.20(5)
C1 O1 Zn1 123.30(10)
C41 O3 Zn1 123.97(10)
C43 O4 Zn1 122.31(10)
C3 O2 Zn1 121.70(10)
O3 C41 C68 114.74(13)
O3 C41 C42 124.56(14)
C42 C41 C68 120.49(13)
O4 C43 C42 126.59(14)
O4 C43 C44 113.99(13)
C42 C43 C44 119.39(13)
C24 C23 H23 118.9
C24 C23 C22 122.12(15)
C22 C23 H23 118.9
O1 C1 C28 114.07(13)
O1 C1 C2 125.23(14)
C2 C1 C28 120.64(14)
C24 C19 C5 120.23(14)
C24 C19 C20 119.87(15)
C20 C19 C5 119.88(14)
C23 C24 C19 119.05(14)
C23 C24 C27 119.43(15)
C19 C24 C27 121.51(14)
C4 C5 C19 121.25(14)
C6 C5 C19 119.91(15)
C6 C5 C4 118.81(15)
C4 C9 C10 121.79(14)
C8 C9 C4 118.46(16)
C8 C9 C10 119.72(15)
C41 C68 C70 105.02(13)
C69 C68 C41 110.04(13)
C69 C68 C70 110.11(15)
C71 C68 C41 113.17(14)
C71 C68 C69 109.03(15)
C71 C68 C70 109.40(15)
C24 C27 H27A 109.5
C24 C27 H27B 109.5
C24 C27 H27C 109.5
H27A C27 H27B 109.5
H27A C27 H27C 109.5
H27B C27 H27C 109.5
C44 C49 C50 121.02(14)
C48 C49 C50 120.11(14)
C48 C49 C44 118.85(15)
C50 C55 C58 120.97(15)
C54 C55 C50 118.92(16)
C54 C55 C58 120.05(16)
C23 C22 C26 120.64(16)
C21 C22 C23 117.74(15)
C21 C22 C26 121.62(15)
C5 C4 C9 120.90(15)
C5 C4 C3 119.40(14)
C9 C4 C3 119.59(14)
O2 C3 C4 114.46(13)
O2 C3 C2 126.36(14)
C2 C3 C4 119.17(13)
C22 C21 H21 119.0
C22 C21 C20 122.08(15)
C20 C21 H21 119.0
C55 C50 C49 120.11(14)
C51 C50 C49 119.78(15)
C51 C50 C55 120.11(15)
C41 C42 H42 117.1
C43 C42 C41 125.81(14)
C43 C42 H42 117.1
C60 C59 C45 120.02(14)
C64 C59 C45 120.04(14)
C64 C59 C60 119.92(15)
C1 C28 C29 106.63(13)
C31 C28 C1 108.95(13)
C31 C28 C29 109.61(14)
C30 C28 C1 113.33(13)
C30 C28 C31 108.67(15)
C30 C28 C29 109.60(16)
C44 C45 C59 122.90(14)
C46 C45 C59 118.30(14)
C46 C45 C44 118.74(15)
C19 C20 C25 121.22(15)
C21 C20 C19 119.07(15)
C21 C20 C25 119.71(15)
C49 C44 C43 118.69(13)
C45 C44 C43 120.70(14)
C45 C44 C49 120.49(14)
C59 C60 C65 121.25(15)
C61 C60 C59 118.97(15)
C61 C60 C65 119.74(15)
C61 C62 C66 121.69(16)
C63 C62 C61 117.81(15)
C63 C62 C66 120.49(16)
C60 C61 H61 119.0
C62 C61 C60 121.97(15)
C62 C61 H61 119.0
C5 C6 H6 119.7
C7 C6 C5 120.68(17)
C7 C6 H6 119.7
C1 C2 C3 126.26(14)
C1 C2 H2 116.9
C3 C2 H2 116.9
C15 C10 C9 120.54(15)
C15 C10 C11 119.94(17)
C11 C10 C9 119.50(17)
C68 C69 H69A 109.5
C68 C69 H69B 109.5
C68 C69 H69C 109.5
H69A C69 H69B 109.5
H69A C69 H69C 109.5
H69B C69 H69C 109.5
C49 C48 H48 119.5
C47 C48 C49 120.99(16)
C47 C48 H48 119.5
C62 C63 H63 118.9
C62 C63 C64 122.25(16)
C64 C63 H63 118.9
C50 C51 C56 121.38(17)
C52 C51 C50 118.63(16)
C52 C51 C56 119.98(17)
C28 C31 H31A 109.5
C28 C31 H31B 109.5
C28 C31 H31C 109.5
H31A C31 H31B 109.5
H31A C31 H31C 109.5
H31B C31 H31C 109.5
C59 C64 C67 121.57(15)
C63 C64 C59 119.06(15)
C63 C64 C67 119.36(15)
C60 C65 H65A 109.5
C60 C65 H65B 109.5
C60 C65 H65C 109.5
H65A C65 H65B 109.5
H65A C65 H65C 109.5
H65B C65 H65C 109.5
C10 C15 C18 121.23(16)
C14 C15 C10 119.22(17)
C14 C15 C18 119.54(17)
C68 C71 H71A 109.5
C68 C71 H71B 109.5
C68 C71 H71C 109.5
H71A C71 H71B 109.5
H71A C71 H71C 109.5
H71B C71 H71C 109.5
C9 C8 H8 119.5
C7 C8 C9 120.98(16)
C7 C8 H8 119.5
C55 C54 H54 119.0
C53 C54 C55 121.95(17)
C53 C54 H54 119.0
C64 C67 H67A 109.5
C64 C67 H67B 109.5
C64 C67 H67C 109.5
H67A C67 H67B 109.5
H67A C67 H67C 109.5
H67B C67 H67C 109.5
C51 C52 H52 118.8
C53 C52 C51 122.38(17)
C53 C52 H52 118.8
C45 C46 H46 119.6
C47 C46 C45 120.85(16)
C47 C46 H46 119.6
C48 C47 H47 120.0
C46 C47 C48 120.06(16)
C46 C47 H47 120.0
C20 C25 H25A 109.5
C20 C25 H25B 109.5
C20 C25 H25C 109.5
H25A C25 H25B 109.5
H25A C25 H25C 109.5
H25B C25 H25C 109.5
C55 C58 H58A 109.5
C55 C58 H58B 109.5
C55 C58 H58C 109.5
H58A C58 H58B 109.5
H58A C58 H58C 109.5
H58B C58 H58C 109.5
C10 C11 C16 121.49(19)
C12 C11 C10 118.46(19)
C12 C11 C16 120.05(18)
C22 C26 H26A 109.5
C22 C26 H26B 109.5
C22 C26 H26C 109.5
H26A C26 H26B 109.5
H26A C26 H26C 109.5
H26B C26 H26C 109.5
C6 C7 H7 119.9
C8 C7 C6 120.15(16)
C8 C7 H7 119.9
C15 C14 H14 119.0
C13 C14 C15 121.9(2)
C13 C14 H14 119.0
C68 C70 H70A 109.5
C68 C70 H70B 109.5
C68 C70 H70C 109.5
H70A C70 H70B 109.5
H70A C70 H70C 109.5
H70B C70 H70C 109.5
C28 C29 H29A 109.5
C28 C29 H29B 109.5
C28 C29 H29C 109.5
H29A C29 H29B 109.5
H29A C29 H29C 109.5
H29B C29 H29C 109.5
C54 C53 C57 120.9(2)
C52 C53 C54 117.94(17)
C52 C53 C57 121.1(2)
C11 C12 H12 118.7
C13 C12 C11 122.69(18)
C13 C12 H12 118.7
C51 C56 H56A 109.5
C51 C56 H56B 109.5
C51 C56 H56C 109.5
H56A C56 H56B 109.5
H56A C56 H56C 109.5
H56B C56 H56C 109.5
C28 C30 H30A 109.5
C28 C30 H30B 109.5
C28 C30 H30C 109.5
H30A C30 H30B 109.5
H30A C30 H30C 109.5
H30B C30 H30C 109.5
C14 C13 C17 120.6(2)
C12 C13 C14 117.73(19)
C12 C13 C17 121.7(2)
C15 C18 H18A 109.5
C15 C18 H18B 109.5
C15 C18 H18C 109.5
H18A C18 H18B 109.5
H18A C18 H18C 109.5
H18B C18 H18C 109.5
C11 C16 H16A 109.5
C11 C16 H16B 109.5
C11 C16 H16C 109.5
H16A C16 H16B 109.5
H16A C16 H16C 109.5
H16B C16 H16C 109.5
C62 C66 H66A 109.5
C62 C66 H66B 109.5
C62 C66 H66C 109.5
H66A C66 H66B 109.5
H66A C66 H66C 109.5
H66B C66 H66C 109.5
C13 C17 H17A 109.5
C13 C17 H17B 109.5
C13 C17 H17C 109.5
H17A C17 H17B 109.5
H17A C17 H17C 109.5
H17B C17 H17C 109.5
C53 C57 H57A 109.5
C53 C57 H57B 109.5
C53 C57 H57C 109.5
H57A C57 H57B 109.5
H57A C57 H57C 109.5
H57B C57 H57C 109.5

loop_
_geom_bond_atom_site_label_1
_geom_bond_atom_site_label_2
_geom_bond_distance
Zn1 O1 1.9220(11)
Zn1 O3 1.9259(11)
Zn1 O4 1.9331(11)
Zn1 O2 1.9490(11)
O1 C1 1.2792(18)
O3 C41 1.2748(18)
O4 C43 1.2774(18)
O2 C3 1.2719(19)
C41 C68 1.530(2)
C41 C42 1.403(2)
C43 C42 1.391(2)
C43 C44 1.504(2)
C23 H23 0.9500
C23 C24 1.391(2)
C23 C22 1.392(2)
C1 C28 1.534(2)
C1 C2 1.393(2)
C19 C24 1.397(2)
C19 C5 1.501(2)
C19 C20 1.407(2)
C24 C27 1.509(2)
C5 C4 1.402(2)
C5 C6 1.394(2)
C9 C4 1.403(2)
C9 C10 1.498(2)
C9 C8 1.395(2)
C68 C69 1.529(2)
C68 C71 1.528(2)
C68 C70 1.540(2)
C27 H27A 0.9800
C27 H27B 0.9800
C27 H27C 0.9800
C49 C50 1.496(2)
C49 C44 1.406(2)
C49 C48 1.392(2)
C55 C50 1.399(2)
C55 C54 1.392(2)
C55 C58 1.505(2)
C22 C21 1.388(2)
C22 C26 1.509(2)
C4 C3 1.506(2)
C3 C2 1.401(2)
C21 H21 0.9500
C21 C20 1.389(2)
C50 C51 1.398(2)
C42 H42 0.9500
C59 C45 1.500(2)
C59 C60 1.407(2)
C59 C64 1.396(2)
C28 C31 1.527(2)
C28 C29 1.535(2)
C28 C30 1.527(2)
C45 C44 1.405(2)
C45 C46 1.398(2)
C20 C25 1.505(2)
C60 C61 1.392(2)
C60 C65 1.510(2)
C62 C61 1.390(2)
C62 C63 1.387(2)
C62 C66 1.511(2)
C61 H61 0.9500
C6 H6 0.9500
C6 C7 1.383(3)
C2 H2 0.9500
C10 C15 1.396(3)
C10 C11 1.404(2)
C69 H69A 0.9800
C69 H69B 0.9800
C69 H69C 0.9800
C48 H48 0.9500
C48 C47 1.382(3)
C63 H63 0.9500
C63 C64 1.392(2)
C51 C52 1.391(3)
C51 C56 1.509(3)
C31 H31A 0.9800
C31 H31B 0.9800
C31 H31C 0.9800
C64 C67 1.507(2)
C65 H65A 0.9800
C65 H65B 0.9800
C65 H65C 0.9800
C15 C14 1.393(3)
C15 C18 1.505(2)
C71 H71A 0.9800
C71 H71B 0.9800
C71 H71C 0.9800
C8 H8 0.9500
C8 C7 1.382(3)
C54 H54 0.9500
C54 C53 1.383(3)
C67 H67A 0.9800
C67 H67B 0.9800
C67 H67C 0.9800
C52 H52 0.9500
C52 C53 1.380(3)
C46 H46 0.9500
C46 C47 1.382(3)
C47 H47 0.9500
C25 H25A 0.9800
C25 H25B 0.9800
C25 H25C 0.9800
C58 H58A 0.9800
C58 H58B 0.9800
C58 H58C 0.9800
C11 C12 1.394(3)
C11 C16 1.507(3)
C26 H26A 0.9800
C26 H26B 0.9800
C26 H26C 0.9800
C7 H7 0.9500
C14 H14 0.9500
C14 C13 1.388(3)
C70 H70A 0.9800
C70 H70B 0.9800
C70 H70C 0.9800
C29 H29A 0.9800
C29 H29B 0.9800
C29 H29C 0.9800
C53 C57 1.510(3)
C12 H12 0.9500
C12 C13 1.378(3)
C56 H56A 0.9800
C56 H56B 0.9800
C56 H56C 0.9800
C30 H30A 0.9800
C30 H30B 0.9800
C30 H30C 0.9800
C13 C17 1.511(3)
C18 H18A 0.9800
C18 H18B 0.9800
C18 H18C 0.9800
C16 H16A 0.9800
C16 H16B 0.9800
C16 H16C 0.9800
C66 H66A 0.9800
C66 H66B 0.9800
C66 H66C 0.9800
C17 H17A 0.9800
C17 H17B 0.9800
C17 H17C 0.9800
C57 H57A 0.9800
C57 H57B 0.9800
C57 H57C 0.9800
